data_4100654
_journal_name_full 'Journal of the American Chemical Society'
_journal_paper_doi 10.1021/ja042938o
_journal_year 2005
_chemical_formula_sum 'C34 H82 Cl6 Fe6 N2 Ni2 P2 S6'
_chemical_formula_weight 1438.54
_space_group_IT_number 2
_symmetry_cell_setting triclinic
_symmetry_space_group_name_Hall '-P 1'
_symmetry_space_group_name_H-M 'P -1'
_cell_angle_alpha 94.592(4)
_cell_angle_beta 117.208(4)
_cell_angle_gamma 115.894(4)
_cell_formula_units_Z 1
_cell_length_a 12.420(3)
_cell_length_b 12.547(3)
_cell_length_c 12.710(3)
_cell_measurement_temperature 273(2)
_cell_volume 1484.6(6)
_diffrn_ambient_temperature 273(2)
_exptl_crystal_density_diffrn 1.609
_cod_depositor_comments
;
The following automatic conversions were performed:
'_symmetry_cell_setting' value 'Triclinic' changed to 'triclinic'
according to '/home/saulius/struct/CIF-dictionaries/cif_core.dic'
dictionary named 'cif_core.dic' version 2.4.1 from 2010-06-29.

Automatic conversion script
Id: cif_fix_enum 1527 2010-12-29 10:47:43Z saulius 
;
_cod_database_code 4100654

loop_
_symmetry_equiv_pos_as_xyz
'x, y, z'
'-x, -y, -z'

loop_
_atom_site_label
_atom_site_type_symbol
_atom_site_fract_x
_atom_site_fract_y
_atom_site_fract_z
_atom_site_U_iso_or_equiv
_atom_site_adp_type
_atom_site_occupancy
_atom_site_symmetry_multiplicity
_atom_site_calc_flag
_atom_site_refinement_flags
_atom_site_disorder_assembly
_atom_site_disorder_group
C8 C -0.1899(11) 0.9627(12) 0.0390(10) 0.051(3) Uani 1 1 d . . .
H8A H -0.1536 0.9529 -0.0111 0.077 Uiso 1 1 calc R . .
H8B H -0.2522 0.9928 0.0002 0.077 Uiso 1 1 calc R . .
H8C H -0.2422 0.8826 0.0447 0.077 Uiso 1 1 calc R . .
C7 C 0.2117(13) 1.2406(11) 0.7083(12) 0.049(3) Uani 1 1 d . . .
H7A H 0.1221 1.2358 0.6707 0.073 Uiso 1 1 calc R . .
H7B H 0.2826 1.3132 0.7845 0.073 Uiso 1 1 calc R . .
H7C H 0.2005 1.1655 0.7276 0.073 Uiso 1 1 calc R . .
C6 C 0.2592(11) 1.2523(10) 0.6165(9) 0.034(2) Uani 1 1 d . . .
H6A H 0.3471 1.2526 0.6527 0.041 Uiso 1 1 calc R . .
H6B H 0.2785 1.3318 0.6027 0.041 Uiso 1 1 calc R . .
C9 C 0.3806(12) 1.4348(10) 0.2730(11) 0.043(3) Uani 1 1 d . . .
H9A H 0.3269 1.4734 0.2664 0.064 Uiso 1 1 calc R . .
H9B H 0.3964 1.4361 0.2058 0.064 Uiso 1 1 calc R . .
H9C H 0.4710 1.4808 0.3528 0.064 Uiso 1 1 calc R . .
C10 C 0.7262(11) 0.4172(11) 0.2031(10) 0.038(3) Uani 1 1 d . . .
H10A H 0.7771 0.4449 0.2944 0.046 Uiso 1 1 calc R . .
H10B H 0.7282 0.4890 0.1786 0.046 Uiso 1 1 calc R . .
C15 C 1.0476(10) 0.4701(10) 0.1889(10) 0.037(3) Uani 1 1 d . . .
H15A H 1.0625 0.4082 0.2221 0.056 Uiso 1 1 calc R . .
H15B H 1.1382 0.5479 0.2262 0.056 Uiso 1 1 calc R . .
H15C H 1.0019 0.4400 0.0990 0.056 Uiso 1 1 calc R . .
C11 C 0.5715(11) 0.3145(12) 0.1479(12) 0.056(3) Uani 1 1 d . . .
H11A H 0.5228 0.2785 0.0580 0.084 Uiso 1 1 calc R . .
H11B H 0.5253 0.3502 0.1667 0.084 Uiso 1 1 calc R . .
H11C H 0.5686 0.2497 0.1840 0.084 Uiso 1 1 calc R . .
C3 C -0.0660(10) 1.0572(10) 0.1704(9) 0.037(3) Uani 1 1 d . . .
H3A H -0.1020 1.0577 0.2239 0.044 Uiso 1 1 calc R . .
H3B H -0.0245 1.1411 0.1658 0.044 Uiso 1 1 calc R . .
C14 C 0.9522(10) 0.4929(9) 0.2201(10) 0.030(2) Uani 1 1 d . . .
H14A H 0.9992 0.5229 0.3111 0.037 Uiso 1 1 calc R . .
H14B H 0.9427 0.5592 0.1907 0.037 Uiso 1 1 calc R . .
C5 C 0.2988(11) 1.3015(9) 0.2638(10) 0.033(2) Uani 1 1 d . . .
H5A H 0.3508 1.2615 0.2656 0.040 Uiso 1 1 calc R . .
H5B H 0.2069 1.2558 0.1837 0.040 Uiso 1 1 calc R . .
C13 C 0.7015(12) 0.4208(11) -0.0399(10) 0.046(3) Uani 1 1 d . . .
H13A H 0.6453 0.4414 -0.0203 0.069 Uiso 1 1 calc R . .
H13B H 0.6517 0.3837 -0.1298 0.069 Uiso 1 1 calc R . .
H13C H 0.7922 0.4963 -0.0083 0.069 Uiso 1 1 calc R . .
C12 C 0.7252(11) 0.3283(10) 0.0208(10) 0.040(3) Uani 1 1 d . . .
H12A H 0.7782 0.3052 -0.0027 0.048 Uiso 1 1 calc R . .
H12B H 0.6330 0.2522 -0.0121 0.048 Uiso 1 1 calc R . .
C1 C 0.1436(10) 1.1423(9) 0.4894(9) 0.029(2) Uani 1 1 d . . .
H1A H 0.0618 1.1510 0.4464 0.034 Uiso 1 1 calc R . .
H1B H 0.1118 1.0631 0.5048 0.034 Uiso 1 1 calc R . .
N1 N 0.8054(8) 0.3783(7) 0.1629(7) 0.0250(18) Uani 1 1 d . . .
C2 C 0.0495(9) 1.0271(9) 0.2297(9) 0.027(2) Uani 1 1 d . . .
H2A H 0.0795 1.0213 0.1723 0.033 Uiso 1 1 calc R . .
H2B H 0.0068 0.9442 0.2360 0.033 Uiso 1 1 calc R . .
C4 C 0.2743(10) 1.2923(9) 0.3712(10) 0.030(2) Uani 1 1 d . . .
H4A H 0.2055 1.3156 0.3582 0.036 Uiso 1 1 calc R . .
H4B H 0.3637 1.3533 0.4501 0.036 Uiso 1 1 calc R . .
Ni1 Ni 0.36450(12) 1.07487(10) 0.44945(11) 0.0213(3) Uani 1 1 d . . .
Fe2 Fe 0.28579(13) 0.86429(12) 0.29816(12) 0.0214(3) Uani 1 1 d . . .
Fe1 Fe 0.44174(13) 1.01446(12) 0.65231(12) 0.0207(3) Uani 1 1 d . . .
Fe3 Fe 0.62108(13) 1.20461(12) 0.49213(12) 0.0207(3) Uani 1 1 d . . .
S3 S 0.2404(2) 0.8806(2) 0.4538(2) 0.0221(5) Uani 1 1 d . . .
S1 S 0.5635(2) 1.2090(2) 0.6398(2) 0.0221(5) Uani 1 1 d . . .
S2 S 0.4143(2) 1.0643(2) 0.3008(2) 0.0222(5) Uani 1 1 d . . .
P1 P 0.2104(2) 1.1376(2) 0.3860(2) 0.0221(5) Uani 1 1 d . . .
Cl2 Cl 0.7149(2) 1.3979(2) 0.4804(2) 0.0289(6) Uani 1 1 d . . .
Cl3 Cl 0.3847(3) 1.0363(2) 0.7919(2) 0.0329(6) Uani 1 1 d . . .
Cl1 Cl 0.0811(2) 0.7524(2) 0.1089(2) 0.0313(6) Uani 1 1 d . . .
C17 C 0.9001(12) 0.3037(10) 0.3477(11) 0.043(3) Uani 1 1 d . . .
H17A H 0.9970 0.3706 0.3821 0.065 Uiso 1 1 calc R . .
H17B H 0.8989 0.2306 0.3661 0.065 Uiso 1 1 calc R . .
H17C H 0.8600 0.3308 0.3846 0.065 Uiso 1 1 calc R . .
C16 C 0.8114(11) 0.2703(10) 0.2044(10) 0.040(3) Uani 1 1 d . . .
H16A H 0.8512 0.2404 0.1680 0.048 Uiso 1 1 calc R . .
H16B H 0.7145 0.2013 0.1706 0.048 Uiso 1 1 calc R . .

loop_
_atom_site_aniso_label
_atom_site_aniso_U_11
_atom_site_aniso_U_22
_atom_site_aniso_U_33
_atom_site_aniso_U_23
_atom_site_aniso_U_13
_atom_site_aniso_U_12
C8 0.029(6) 0.080(9) 0.034(7) 0.018(6) 0.015(6) 0.025(6)
C7 0.056(8) 0.044(7) 0.066(9) 0.018(6) 0.043(7) 0.032(6)
C6 0.041(6) 0.041(6) 0.029(6) 0.012(5) 0.024(5) 0.022(5)
C9 0.056(7) 0.044(7) 0.050(7) 0.028(6) 0.041(6) 0.027(6)
C10 0.047(6) 0.058(7) 0.030(6) 0.017(5) 0.025(5) 0.039(6)
C15 0.027(5) 0.048(6) 0.026(6) 0.006(5) 0.018(5) 0.010(5)
C11 0.033(6) 0.069(8) 0.059(8) 0.020(7) 0.023(6) 0.026(6)
C3 0.026(5) 0.052(7) 0.029(6) 0.011(5) 0.013(5) 0.021(5)
C14 0.033(5) 0.026(5) 0.032(6) 0.014(5) 0.022(5) 0.011(5)
C5 0.034(6) 0.032(6) 0.041(6) 0.021(5) 0.022(5) 0.021(5)
C13 0.053(7) 0.056(7) 0.033(7) 0.022(6) 0.026(6) 0.028(6)
C12 0.037(6) 0.039(6) 0.033(6) 0.004(5) 0.021(5) 0.012(5)
C1 0.027(5) 0.032(5) 0.025(5) 0.010(4) 0.015(5) 0.013(5)
N1 0.026(4) 0.026(4) 0.025(4) 0.007(4) 0.017(4) 0.013(4)
C2 0.022(5) 0.029(5) 0.032(6) 0.011(4) 0.016(5) 0.012(4)
C4 0.029(5) 0.028(5) 0.038(6) 0.014(5) 0.018(5) 0.018(5)
Ni1 0.0206(6) 0.0251(7) 0.0221(7) 0.0097(5) 0.0136(6) 0.0129(5)
Fe2 0.0208(7) 0.0237(7) 0.0200(7) 0.0081(6) 0.0129(6) 0.0103(6)
Fe1 0.0215(7) 0.0233(7) 0.0211(7) 0.0094(6) 0.0149(6) 0.0111(6)
Fe3 0.0199(7) 0.0235(7) 0.0208(7) 0.0091(6) 0.0135(6) 0.0105(6)
S3 0.0203(11) 0.0252(12) 0.0230(13) 0.0093(10) 0.0140(11) 0.0113(10)
S1 0.0238(12) 0.0233(12) 0.0224(12) 0.0086(10) 0.0157(11) 0.0116(10)
S2 0.0207(11) 0.0238(12) 0.0216(13) 0.0089(10) 0.0123(10) 0.0107(10)
P1 0.0235(12) 0.0279(13) 0.0243(13) 0.0127(11) 0.0167(11) 0.0162(11)
Cl2 0.0298(12) 0.0256(12) 0.0266(13) 0.0108(10) 0.0159(11) 0.0107(10)
Cl3 0.0375(14) 0.0337(13) 0.0323(14) 0.0102(11) 0.0282(12) 0.0132(11)
Cl1 0.0270(12) 0.0331(13) 0.0235(13) 0.0060(11) 0.0110(11) 0.0122(11)
C17 0.050(7) 0.049(7) 0.057(8) 0.039(6) 0.037(7) 0.035(6)
C16 0.039(6) 0.039(6) 0.047(7) 0.020(5) 0.022(6) 0.026(5)

loop_
_geom_bond_atom_site_label_1
_geom_bond_atom_site_label_2
_geom_bond_distance
_geom_bond_site_symmetry_2
_geom_bond_publ_flag
C8 C3 1.517(14) . ?
C7 C6 1.520(14) . ?
C6 C1 1.539(13) . ?
C9 C5 1.490(13) . ?
C10 C11 1.518(15) . ?
C10 N1 1.519(11) . ?
C15 C14 1.533(13) . ?
C3 C2 1.516(13) . ?
C14 N1 1.500(11) . ?
C5 C4 1.531(14) . ?
C13 C12 1.504(14) . ?
C12 N1 1.508(12) . ?
C1 P1 1.856(9) . ?
N1 C16 1.512(12) . ?
C2 P1 1.836(9) . ?
C4 P1 1.812(9) . ?
Ni1 P1 2.222(3) . ?
Ni1 S1 2.245(3) . ?
Ni1 S2 2.252(3) . ?
Ni1 S3 2.267(2) . ?
Fe2 Cl1 2.229(3) . ?
Fe2 S1 2.289(3) 2_676 ?
Fe2 S2 2.299(3) . ?
Fe2 S3 2.309(3) . ?
Fe2 Fe1 2.7504(18) 2_676 ?
Fe2 Fe3 2.7591(19) 2_676 ?
Fe1 Cl3 2.228(3) . ?
Fe1 S2 2.278(3) 2_676 ?
Fe1 S3 2.307(3) . ?
Fe1 S1 2.309(3) . ?
Fe1 Fe3 2.7465(18) 2_676 ?
Fe1 Fe2 2.7504(18) 2_676 ?
Fe3 Cl2 2.238(3) . ?
Fe3 S3 2.284(3) 2_676 ?
Fe3 S2 2.294(3) . ?
Fe3 S1 2.298(3) . ?
Fe3 Fe1 2.7465(18) 2_676 ?
Fe3 Fe2 2.7591(19) 2_676 ?
S3 Fe3 2.284(3) 2_676 ?
S1 Fe2 2.289(3) 2_676 ?
S2 Fe1 2.278(3) 2_676 ?
C17 C16 1.532(15) . ?
